data_7119800
loop_
_publ_author_name
'Noor, Asif'
'Li, Jiawei'
'Khairallah, George N.'
'Li, Zhen'
'Ghari, Hossein'
'Canty, Allan J.'
'Ariafard, Alireza'
'Donnelly, Paul S.'
'O'Hair, Richard A J'

_publ_section_title
;
 A one-pot route to thioamides discovered by gas-phase studies:
 palladium-mediated CO2 extrusion followed by insertion of
 isothiocyanates.
;
_journal_issue 27
_journal_name_full 'Chemical communications (Cambridge, England)'
_journal_page_first 3854
_journal_page_last 3857
_journal_paper_doi 10.1039/c7cc00865a
_journal_volume 53
_journal_year 2017
_chemical_formula_sum 'C15 H14 Cl N O2 S'
_chemical_formula_weight 307.78
_chemical_name_systematic N-(4-chlorophenyl)-2,6-dimethoxybenzothioamide
_space_group_crystal_system triclinic
_space_group_IT_number 2
_space_group_name_Hall '-P 1'
_space_group_name_H-M_alt 'P -1'
_symmetry_space_group_name_Hall '-P 1'
_symmetry_space_group_name_H-M 'P -1'
_atom_sites_solution_hydrogens difmap
_audit_creation_method SHELXL-2014/7
_audit_update_record
;
2016-03-16 deposited with the CCDC.
2017-03-10 downloaded from the CCDC.
;
_cell_angle_alpha 76.510(3)
_cell_angle_beta 76.082(3)
_cell_angle_gamma 83.060(2)
_cell_formula_units_Z 4
_cell_length_a 7.7838(2)
_cell_length_b 13.8454(5)
_cell_length_c 14.3496(5)
_cell_measurement_reflns_used 8936
_cell_measurement_temperature 130
_cell_measurement_theta_max 76.8050
_cell_measurement_theta_min 4.1210
_cell_volume 1456.20(9)
_computing_structure_refinement 'SHELXL-2014/7 (Sheldrick, 2014)'
_diffrn_ambient_temperature 130
_diffrn_measured_fraction_theta_full 1.000
_diffrn_measured_fraction_theta_max 0.989
_diffrn_measurement_device_type 'SuperNova, Dual, Cu at zero, Atlas'
_diffrn_radiation_type CuK\a
_diffrn_radiation_wavelength 1.54184
_diffrn_reflns_av_R_equivalents 0.0199
_diffrn_reflns_av_unetI/netI 0.0205
_diffrn_reflns_Laue_measured_fraction_full 1.000
_diffrn_reflns_Laue_measured_fraction_max 0.989
_diffrn_reflns_limit_h_max 9
_diffrn_reflns_limit_h_min -8
_diffrn_reflns_limit_k_max 17
_diffrn_reflns_limit_k_min -17
_diffrn_reflns_limit_l_max 17
_diffrn_reflns_limit_l_min -18
_diffrn_reflns_number 13965
_diffrn_reflns_point_group_measured_fraction_full 1.000
_diffrn_reflns_point_group_measured_fraction_max 0.989
_diffrn_reflns_theta_full 67.684
_diffrn_reflns_theta_max 76.953
_diffrn_reflns_theta_min 3.247
_exptl_absorpt_coefficient_mu 3.667
_exptl_absorpt_correction_T_max 1.00000
_exptl_absorpt_correction_T_min 0.88076
_exptl_absorpt_correction_type multi-scan
_exptl_absorpt_process_details
;
CrysAlisPro, Agilent Technologies,
Version 1.171.37.35h (release 09-02-2015 CrysAlis171 .NET)
(compiled Feb  9 2015,16:26:32)
Empirical absorption correction using spherical harmonics,
 implemented in SCALE3 ABSPACK scaling algorithm.
;
_exptl_crystal_colour yellow
_exptl_crystal_density_diffrn 1.404
_exptl_crystal_description irregular
_exptl_crystal_F_000 640
_exptl_crystal_recrystallization_method 'Re-crystallisation from solvent'
_exptl_crystal_size_max 0.441
_exptl_crystal_size_mid 0.371
_exptl_crystal_size_min 0.24
_refine_diff_density_max 0.285
_refine_diff_density_min -0.353
_refine_diff_density_rms 0.061
_refine_ls_extinction_method none
_refine_ls_goodness_of_fit_ref 1.052
_refine_ls_hydrogen_treatment refall
_refine_ls_matrix_type full
_refine_ls_number_parameters 473
_refine_ls_number_reflns 6079
_refine_ls_number_restraints 0
_refine_ls_restrained_S_all 1.052
_refine_ls_R_factor_all 0.0337
_refine_ls_R_factor_gt 0.0322
_refine_ls_shift/su_max 0.000
_refine_ls_shift/su_mean 0.000
_refine_ls_structure_factor_coef Fsqd
_refine_ls_weighting_details 'w=1/[\s^2^(Fo^2^)+(0.0453P)^2^+0.6152P] where P=(Fo^2^+2Fc^2^)/3'
_refine_ls_weighting_scheme calc
_refine_ls_wR_factor_gt 0.0829
_refine_ls_wR_factor_ref 0.0841
_reflns_Friedel_coverage 0.000
_reflns_number_gt 5782
_reflns_number_total 6079
_reflns_threshold_expression 'I > 2\s(I)'
_cod_data_source_file c7cc00865a2.cif
_cod_data_source_block shelx
_cod_depositor_comments 'Adding full bibliography for 7119797--7119802.cif.'
_cod_database_code 7119800
_shelx_shelxl_version_number 2014/7
_shelx_space_group_comment
;
The symmetry employed for this shelxl refinement is uniquely defined
by the following loop, which should always be used as a source of
symmetry information in preference to the above space-group names.
They are only intended as comments.
;
_solvent_exptl_crystal_recrystallization_method 'Slow evaporation of dichloromethane and pentane mixtures'

loop_
_space_group_symop_operation_xyz
'x, y, z'
'-x, -y, -z'

loop_
_atom_site_label
_atom_site_type_symbol
_atom_site_fract_x
_atom_site_fract_y
_atom_site_fract_z
_atom_site_U_iso_or_equiv
_atom_site_adp_type
_atom_site_occupancy
_atom_site_site_symmetry_order
_atom_site_calc_flag
S1 S 0.14829(5) -0.07092(2) 0.38321(2) 0.02095(9) Uani 1 1 d
S2 S 0.91608(4) 0.65681(2) -0.03091(2) 0.01997(9) Uani 1 1 d
Cl1 Cl 0.54720(6) 0.30236(3) 0.53644(3) 0.03550(10) Uani 1 1 d
Cl2 Cl 0.20396(6) 0.54798(3) 0.33181(3) 0.03402(10) Uani 1 1 d
O1 O 0.15882(13) 0.07071(8) 0.15630(7) 0.0214(2) Uani 1 1 d
O3 O 0.47178(13) 0.59546(8) 0.07373(8) 0.0223(2) Uani 1 1 d
O4 O 0.85381(13) 0.75158(8) 0.18795(8) 0.0240(2) Uani 1 1 d
O2 O 0.51782(13) 0.07688(8) 0.37166(7) 0.0243(2) Uani 1 1 d
N1 N 0.11458(15) 0.11711(9) 0.39539(8) 0.0175(2) Uani 1 1 d
N2 N 0.83139(15) 0.52056(9) 0.13141(8) 0.0187(2) Uani 1 1 d
C21 C 0.48663(17) 0.67218(10) 0.11557(9) 0.0169(2) Uani 1 1 d
C2 C 0.51113(18) 0.08849(10) 0.27543(10) 0.0186(3) Uani 1 1 d
C8 C 0.34583(17) 0.07663(9) 0.25948(9) 0.0161(2) Uani 1 1 d
C23 C 0.65625(17) 0.67898(10) 0.12892(9) 0.0165(2) Uani 1 1 d
C6 C 0.32448(18) 0.08553(10) 0.16366(10) 0.0176(3) Uani 1 1 d
C24 C 0.80313(17) 0.61300(10) 0.08348(10) 0.0165(2) Uani 1 1 d
C11 C 0.13978(17) 0.22031(10) 0.37573(10) 0.0175(3) Uani 1 1 d
C19 C 0.38132(19) 0.81459(10) 0.18569(10) 0.0203(3) Uani 1 1 d
C20 C 0.34782(17) 0.74050(10) 0.14326(10) 0.0184(3) Uani 1 1 d
C9 C 0.19751(17) 0.04805(10) 0.34625(9) 0.0163(2) Uani 1 1 d
C25 C 0.74791(17) 0.47437(10) 0.22927(10) 0.0187(3) Uani 1 1 d
C4 C 0.62886(19) 0.12218(11) 0.10186(10) 0.0232(3) Uani 1 1 d
C18 C 0.54738(19) 0.82130(10) 0.20275(10) 0.0206(3) Uani 1 1 d
C17 C 0.68525(18) 0.75290(10) 0.17439(10) 0.0183(3) Uani 1 1 d
C3 C 0.65544(18) 0.11113(11) 0.19636(11) 0.0225(3) Uani 1 1 d
C10 C 0.1681(2) 0.27983(11) 0.28158(10) 0.0222(3) Uani 1 1 d
C14 C 0.17541(19) 0.42187(11) 0.34909(11) 0.0232(3) Uani 1 1 d
C5 C 0.46657(19) 0.10949(11) 0.08415(10) 0.0212(3) Uani 1 1 d
C13 C 0.1406(2) 0.36435(11) 0.44326(11) 0.0250(3) Uani 1 1 d
C26 C 0.75135(19) 0.51454(11) 0.30882(11) 0.0231(3) Uani 1 1 d
C12 C 0.1241(2) 0.26322(11) 0.45656(10) 0.0227(3) Uani 1 1 d
C27 C 0.6856(2) 0.46214(12) 0.40364(11) 0.0257(3) Uani 1 1 d
C30 C 0.6755(2) 0.38359(11) 0.24374(11) 0.0254(3) Uani 1 1 d
C15 C 0.1888(2) 0.38053(11) 0.26796(11) 0.0251(3) Uani 1 1 d
C28 C 0.6180(2) 0.37079(11) 0.41730(11) 0.0246(3) Uani 1 1 d
C22 C 0.31129(19) 0.59587(12) 0.04162(11) 0.0238(3) Uani 1 1 d
C7 C 0.1373(2) 0.06549(12) 0.06130(10) 0.0248(3) Uani 1 1 d
C29 C 0.6087(2) 0.33118(12) 0.33851(12) 0.0288(3) Uani 1 1 d
C16 C 0.8798(2) 0.81487(15) 0.24851(14) 0.0355(4) Uani 1 1 d
C1 C 0.6886(2) 0.06006(16) 0.39492(13) 0.0365(4) Uani 1 1 d
170 H 0.867(3) 0.8866(19) 0.2119(18) 0.049(6) Uiso 1 1 d
H12 H 0.209(3) 0.4206(16) 0.2043(16) 0.038(5) Uiso 1 1 d
H5 H 0.727(3) 0.1407(15) 0.0483(15) 0.032(5) Uiso 1 1 d
H56 H 0.207(2) 0.5890(14) 0.0985(14) 0.026(5) Uiso 1 1 d
H57 H 0.327(3) 0.5369(15) 0.0121(14) 0.030(5) Uiso 1 1 d
H53 H 0.286(2) 0.8623(14) 0.2040(13) 0.021(4) Uiso 1 1 d
H8 H 0.224(3) 0.0153(15) 0.0355(15) 0.032(5) Uiso 1 1 d
H6 H 0.453(3) 0.1202(15) 0.0167(16) 0.034(5) Uiso 1 1 d
H7 H 0.150(3) 0.1289(16) 0.0140(15) 0.033(5) Uiso 1 1 d
H13 H 0.128(3) 0.3932(16) 0.5036(16) 0.037(5) Uiso 1 1 d
H3 H 0.758(3) 0.004(2) 0.3709(19) 0.056(7) Uiso 1 1 d
H14 H 0.103(2) 0.2187(15) 0.5207(15) 0.028(5) Uiso 1 1 d
H59 H 0.806(2) 0.5771(15) 0.2979(14) 0.026(5) Uiso 1 1 d
H4 H 0.768(3) 0.1214(15) 0.2062(14) 0.030(5) Uiso 1 1 d
H62 H 0.690(3) 0.4875(18) 0.4572(18) 0.047(6) Uiso 1 1 d
H2 H 0.762(3) 0.1215(18) 0.3696(17) 0.047(6) Uiso 1 1 d
H51 H 0.995(3) 0.7977(17) 0.2600(16) 0.039(6) Uiso 1 1 d
H11 H 0.171(3) 0.2523(16) 0.2254(16) 0.039(6) Uiso 1 1 d
H54 H 0.232(2) 0.7355(13) 0.1329(13) 0.020(4) Uiso 1 1 d
H52 H 0.561(2) 0.8731(15) 0.2322(14) 0.028(5) Uiso 1 1 d
H10 H 0.042(3) 0.0921(15) 0.4559(15) 0.028(5) Uiso 1 1 d
H55 H 0.295(3) 0.6585(16) -0.0067(15) 0.030(5) Uiso 1 1 d
H1 H 0.666(3) 0.0457(19) 0.4662(19) 0.052(7) Uiso 1 1 d
H9 H 0.012(3) 0.0460(16) 0.0705(16) 0.038(5) Uiso 1 1 d
H60 H 0.672(3) 0.3569(16) 0.1886(15) 0.034(5) Uiso 1 1 d
H61 H 0.558(3) 0.2701(17) 0.3474(16) 0.041(6) Uiso 1 1 d
H50 H 0.790(3) 0.8063(17) 0.3135(17) 0.045(6) Uiso 1 1 d
H58 H 0.908(3) 0.4807(15) 0.0950(15) 0.032(5) Uiso 1 1 d

loop_
_atom_site_aniso_label
_atom_site_aniso_U_11
_atom_site_aniso_U_22
_atom_site_aniso_U_33
_atom_site_aniso_U_23
_atom_site_aniso_U_13
_atom_site_aniso_U_12
S1 0.02846(17) 0.01701(16) 0.01620(16) -0.00691(12) 0.00230(12) -0.00501(12)
S2 0.02156(16) 0.02071(16) 0.01675(16) -0.00752(12) -0.00124(12) 0.00299(12)
Cl1 0.0444(2) 0.0326(2) 0.02454(19) 0.00278(15) -0.00422(15) -0.00732(16)
Cl2 0.0476(2) 0.01790(17) 0.0357(2) -0.00611(14) -0.00444(16) -0.00762(15)
O1 0.0213(5) 0.0298(5) 0.0147(4) -0.0071(4) -0.0040(4) -0.0033(4)
O3 0.0197(5) 0.0226(5) 0.0314(5) -0.0173(4) -0.0094(4) 0.0025(4)
O4 0.0204(5) 0.0299(5) 0.0280(5) -0.0183(4) -0.0053(4) -0.0022(4)
O2 0.0219(5) 0.0349(6) 0.0186(5) -0.0077(4) -0.0063(4) -0.0034(4)
N1 0.0196(5) 0.0176(5) 0.0147(5) -0.0056(4) -0.0003(4) -0.0022(4)
N2 0.0186(5) 0.0192(5) 0.0187(5) -0.0094(4) -0.0020(4) 0.0031(4)
C21 0.0194(6) 0.0160(6) 0.0163(6) -0.0069(5) -0.0029(5) -0.0006(5)
C2 0.0219(6) 0.0175(6) 0.0169(6) -0.0059(5) -0.0035(5) -0.0004(5)
C8 0.0186(6) 0.0147(6) 0.0143(6) -0.0050(5) -0.0006(5) -0.0001(5)
C23 0.0177(6) 0.0162(6) 0.0160(6) -0.0075(5) -0.0019(5) 0.0010(5)
C6 0.0206(6) 0.0159(6) 0.0163(6) -0.0056(5) -0.0024(5) 0.0003(5)
C24 0.0155(6) 0.0196(6) 0.0183(6) -0.0108(5) -0.0052(5) 0.0006(5)
C11 0.0172(6) 0.0174(6) 0.0184(6) -0.0067(5) -0.0021(5) -0.0009(5)
C19 0.0228(6) 0.0180(6) 0.0180(6) -0.0072(5) 0.0014(5) 0.0018(5)
C20 0.0173(6) 0.0190(6) 0.0176(6) -0.0051(5) -0.0009(5) 0.0008(5)
C9 0.0179(6) 0.0193(6) 0.0128(6) -0.0053(5) -0.0036(5) -0.0014(5)
C25 0.0173(6) 0.0192(6) 0.0195(6) -0.0067(5) -0.0036(5) 0.0028(5)
C4 0.0222(7) 0.0238(7) 0.0194(7) -0.0040(5) 0.0031(5) -0.0018(5)
C18 0.0258(7) 0.0171(6) 0.0200(6) -0.0105(5) -0.0010(5) -0.0010(5)
C17 0.0193(6) 0.0201(6) 0.0170(6) -0.0079(5) -0.0017(5) -0.0032(5)
C3 0.0180(6) 0.0248(7) 0.0243(7) -0.0061(6) -0.0023(5) -0.0024(5)
C10 0.0301(7) 0.0201(7) 0.0168(6) -0.0060(5) -0.0063(5) 0.0034(5)
C14 0.0255(7) 0.0170(6) 0.0269(7) -0.0066(5) -0.0034(5) -0.0015(5)
C5 0.0249(7) 0.0215(7) 0.0151(6) -0.0042(5) -0.0003(5) -0.0009(5)
C13 0.0323(7) 0.0231(7) 0.0218(7) -0.0103(6) -0.0030(6) -0.0059(6)
C26 0.0274(7) 0.0220(7) 0.0218(7) -0.0075(5) -0.0051(5) -0.0036(6)
C12 0.0295(7) 0.0222(7) 0.0165(6) -0.0064(5) -0.0008(5) -0.0068(6)
C27 0.0314(7) 0.0276(7) 0.0205(7) -0.0081(6) -0.0065(6) -0.0033(6)
C30 0.0314(7) 0.0234(7) 0.0232(7) -0.0103(6) -0.0038(6) -0.0027(6)
C15 0.0329(8) 0.0206(7) 0.0196(7) -0.0027(5) -0.0047(6) 0.0017(6)
C28 0.0252(7) 0.0246(7) 0.0220(7) -0.0028(6) -0.0037(5) -0.0007(6)
C22 0.0223(7) 0.0260(7) 0.0289(7) -0.0126(6) -0.0106(6) -0.0009(6)
C7 0.0288(7) 0.0315(8) 0.0176(7) -0.0107(6) -0.0076(5) 0.0000(6)
C29 0.0350(8) 0.0213(7) 0.0301(8) -0.0067(6) -0.0035(6) -0.0070(6)
C16 0.0270(8) 0.0498(11) 0.0408(9) -0.0326(9) -0.0032(7) -0.0094(7)
C1 0.0270(8) 0.0548(12) 0.0298(8) -0.0063(8) -0.0140(7) 0.0006(8)

loop_
_atom_type_symbol
_atom_type_description
_atom_type_scat_dispersion_real
_atom_type_scat_dispersion_imag
_atom_type_scat_source
C C 0.0181 0.0091 'International Tables Vol C Tables 4.2.6.8 and 6.1.1.4'
H H 0.0000 0.0000 'International Tables Vol C Tables 4.2.6.8 and 6.1.1.4'
N N 0.0311 0.0180 'International Tables Vol C Tables 4.2.6.8 and 6.1.1.4'
O O 0.0492 0.0322 'International Tables Vol C Tables 4.2.6.8 and 6.1.1.4'
S S 0.3331 0.5567 'International Tables Vol C Tables 4.2.6.8 and 6.1.1.4'
Cl Cl 0.3639 0.7018 'International Tables Vol C Tables 4.2.6.8 and 6.1.1.4'

loop_
_geom_angle_atom_site_label_1
_geom_angle_atom_site_label_2
_geom_angle_atom_site_label_3
_geom_angle
C6 O1 C7 116.97(11)
C21 O3 C22 116.85(11)
C17 O4 C16 116.58(11)
C2 O2 C1 117.47(12)
C9 N1 C11 129.46(11)
C9 N1 H10 114.5(12)
C11 N1 H10 115.4(12)
C24 N2 C25 128.14(11)
C24 N2 H58 114.8(13)
C25 N2 H58 116.8(13)
O3 C21 C20 124.56(12)
O3 C21 C23 114.66(11)
C20 C21 C23 120.78(12)
O2 C2 C8 115.09(12)
O2 C2 C3 124.33(12)
C8 C2 C3 120.59(12)
C2 C8 C6 119.91(12)
C2 C8 C9 118.75(11)
C6 C8 C9 121.23(12)
C21 C23 C17 119.49(12)
C21 C23 C24 117.29(11)
C17 C23 C24 122.88(12)
O1 C6 C5 124.71(12)
O1 C6 C8 115.23(11)
C5 C6 C8 120.05(13)
N2 C24 C23 119.48(12)
N2 C24 S2 122.32(10)
C23 C24 S2 118.03(10)
C10 C11 C12 119.77(13)
C10 C11 N1 123.05(12)
C12 C11 N1 117.07(12)
C20 C19 C18 121.99(13)
C20 C19 H53 118.7(11)
C18 C19 H53 119.3(11)
C19 C20 C21 118.51(12)
C19 C20 H54 121.5(11)
C21 C20 H54 120.0(11)
N1 C9 C8 119.05(12)
N1 C9 S1 121.72(10)
C8 C9 S1 119.12(10)
C26 C25 C30 120.52(13)
C26 C25 N2 121.13(13)
C30 C25 N2 118.15(12)
C5 C4 C3 122.34(13)
C5 C4 H5 120.4(12)
C3 C4 H5 117.3(12)
C19 C18 C17 118.98(12)
C19 C18 H52 117.9(12)
C17 C18 H52 123.1(12)
O4 C17 C18 124.30(12)
O4 C17 C23 115.51(12)
C18 C17 C23 120.19(12)
C4 C3 C2 118.15(13)
C4 C3 H4 120.4(12)
C2 C3 H4 121.4(12)
C15 C10 C11 119.94(13)
C15 C10 H11 119.2(13)
C11 C10 H11 120.8(13)
C13 C14 C15 121.10(14)
C13 C14 Cl2 119.40(11)
C15 C14 Cl2 119.50(12)
C4 C5 C6 118.92(13)
C4 C5 H6 119.6(12)
C6 C5 H6 121.4(12)
C14 C13 C12 119.24(13)
C14 C13 H13 122.4(12)
C12 C13 H13 118.3(12)
C25 C26 C27 119.51(14)
C25 C26 H59 119.8(11)
C27 C26 H59 120.6(11)
C13 C12 C11 120.34(13)
C13 C12 H14 123.0(11)
C11 C12 H14 116.6(11)
C28 C27 C26 119.52(14)
C28 C27 H62 120.3(15)
C26 C27 H62 120.2(15)
C25 C30 C29 120.13(14)
C25 C30 H60 120.0(13)
C29 C30 H60 119.8(13)
C10 C15 C14 119.55(14)
C10 C15 H12 119.9(13)
C14 C15 H12 120.5(13)
C27 C28 C29 121.59(14)
C27 C28 Cl1 119.25(12)
C29 C28 Cl1 119.15(12)
O3 C22 H56 110.8(11)
O3 C22 H57 104.6(11)
H56 C22 H57 109.6(16)
O3 C22 H55 109.6(11)
H56 C22 H55 110.1(16)
H57 C22 H55 112.0(16)
O1 C7 H8 109.6(12)
O1 C7 H7 113.4(12)
H8 C7 H7 109.2(17)
O1 C7 H9 106.6(12)
H8 C7 H9 110.6(17)
H7 C7 H9 107.4(17)
C28 C29 C30 118.70(14)
C28 C29 H61 121.9(13)
C30 C29 H61 119.4(13)
O4 C16 170 108.3(14)
O4 C16 H51 106.6(14)
170 C16 H51 111.4(19)
O4 C16 H50 112.5(13)
170 C16 H50 108.5(18)
H51 C16 H50 109.6(18)
O2 C1 H3 112.9(15)
O2 C1 H2 113.0(13)
H3 C1 H2 109(2)
O2 C1 H1 105.6(14)
H3 C1 H1 109(2)
H2 C1 H1 107.3(19)

loop_
_geom_bond_atom_site_label_1
_geom_bond_atom_site_label_2
_geom_bond_distance
S1 C9 1.6699(14)
S2 C24 1.6749(14)
Cl1 C28 1.7439(15)
Cl2 C14 1.7392(15)
O1 C6 1.3623(16)
O1 C7 1.4319(16)
O3 C21 1.3648(15)
O3 C22 1.4308(16)
O4 C17 1.3693(16)
O4 C16 1.4307(17)
O2 C2 1.3654(16)
O2 C1 1.4266(18)
N1 C9 1.3321(17)
N1 C11 1.4188(17)
N1 H10 0.93(2)
N2 C24 1.3243(18)
N2 C25 1.4303(18)
N2 H58 0.92(2)
C21 C20 1.3934(18)
C21 C23 1.3960(18)
C2 C8 1.3947(18)
C2 C3 1.3978(19)
C8 C6 1.3996(18)
C8 C9 1.4929(17)
C23 C17 1.4010(18)
C23 C24 1.4945(17)
C6 C5 1.3929(19)
C11 C10 1.3908(19)
C11 C12 1.3960(18)
C19 C20 1.3869(19)
C19 C18 1.390(2)
C19 H53 0.961(18)
C20 H54 0.962(18)
C25 C26 1.3883(19)
C25 C30 1.391(2)
C4 C5 1.386(2)
C4 C3 1.391(2)
C4 H5 0.96(2)
C18 C17 1.3922(19)
C18 H52 0.94(2)
C3 H4 0.95(2)
C10 C15 1.386(2)
C10 H11 0.96(2)
C14 C13 1.381(2)
C14 C15 1.390(2)
C5 H6 0.97(2)
C13 C12 1.386(2)
C13 H13 1.01(2)
C26 C27 1.391(2)
C26 H59 0.976(19)
C12 H14 0.97(2)
C27 C28 1.382(2)
C27 H62 0.93(2)
C30 C29 1.392(2)
C30 H60 0.95(2)
C15 H12 0.94(2)
C28 C29 1.386(2)
C22 H56 0.999(19)
C22 H57 0.99(2)
C22 H55 0.99(2)
C7 H8 0.98(2)
C7 H7 0.98(2)
C7 H9 1.01(2)
C29 H61 0.94(2)
C16 170 1.01(3)
C16 H51 0.94(2)
C16 H50 1.01(2)
C1 H3 0.97(3)
C1 H2 1.03(2)
C1 H1 0.97(3)
